data_7719560
loop_
_publ_author_name
'Halder, Purbashree'
'Barman, Nandini'
'Tarannum, Ibtesham'
'Mukhopadhyay, Subrata'
'Schwarz, Bj&#xf6;rn'
'Singh, Saurabh Kumar'
'Goura, Joydeb'

_publ_section_title
;
 Tetranuclear {Ln<sup>III</sup>}<sub>4</sub> complexes possessing
 homometallic <i>O-capped</i> structural subunits: study of magnetic and
 photoluminescent properties.
;
_journal_issue 37
_journal_name_full 'Dalton transactions (Cambridge, England : 2003)'
_journal_page_first 13879
_journal_page_last 13893
_journal_paper_doi 10.1039/d4dt02976c
_journal_volume 54
_journal_year 2025
_chemical_formula_moiety 'C62 H92 Eu4 N4 O22'
_chemical_formula_sum 'C62 H92 Eu4 N4 O22'
_chemical_formula_weight 1853.23
_chemical_name_systematic Monoclinic
_space_group_crystal_system monoclinic
_space_group_IT_number 15
_space_group_name_Hall '-C 2yc'
_space_group_name_H-M_alt 'C 1 2/c 1'
_atom_sites_solution_hydrogens mixed
_atom_sites_solution_primary dual
_audit_creation_date 2024-07-02
_audit_creation_method
;
Olex2 1.5-alpha
(compiled 2024.02.16 svn.r378c4104 for OlexSys, GUI svn.r6928)
;
_audit_update_record
;
2024-08-22 deposited with the CCDC.	2025-08-07 downloaded from the CCDC.
;
_cell_angle_alpha 90
_cell_angle_beta 128.483(2)
_cell_angle_gamma 90
_cell_formula_units_Z 4
_cell_length_a 30.6175(11)
_cell_length_b 13.7197(5)
_cell_length_c 22.6347(9)
_cell_measurement_reflns_used 9930
_cell_measurement_temperature 100
_cell_measurement_theta_max 27.44
_cell_measurement_theta_min 2.59
_cell_volume 7442.8(5)
_computing_cell_refinement 'SAINT V8.38A (Bruker, 2018)'
_computing_data_reduction 'SAINT V8.38A (Bruker, 2018)'
_computing_molecular_graphics 'Olex2 1.5-alpha (Dolomanov et al., 2009)'
_computing_publication_material 'Olex2 1.5-alpha (Dolomanov et al., 2009)'
_computing_structure_refinement 'SHELXL 2016/4 (Sheldrick, 2015)'
_computing_structure_solution 'SHELXT 2014/5 (Sheldrick, 2014)'
_diffrn_ambient_temperature 100
_diffrn_measured_fraction_theta_full 0.999
_diffrn_measured_fraction_theta_max 0.999
_diffrn_measurement_device_type 'Bruker APEX-II CCD'
_diffrn_measurement_method '\f and \w scans'
_diffrn_radiation_type MoK\a
_diffrn_radiation_wavelength 0.71073
_diffrn_reflns_av_R_equivalents 0.0701
_diffrn_reflns_av_unetI/netI 0.0406
_diffrn_reflns_Laue_measured_fraction_full 0.999
_diffrn_reflns_Laue_measured_fraction_max 0.999
_diffrn_reflns_limit_h_max 36
_diffrn_reflns_limit_h_min -36
_diffrn_reflns_limit_k_max 16
_diffrn_reflns_limit_k_min -16
_diffrn_reflns_limit_l_max 26
_diffrn_reflns_limit_l_min -26
_diffrn_reflns_number 46812
_diffrn_reflns_point_group_measured_fraction_full 0.999
_diffrn_reflns_point_group_measured_fraction_max 0.999
_diffrn_reflns_theta_full 24.994
_diffrn_reflns_theta_max 24.994
_diffrn_reflns_theta_min 2.337
_diffrn_source_current 0.0
_diffrn_source_power 0.0
_diffrn_source_voltage 0.0
_diffrn_standards_number 0
_exptl_absorpt_coefficient_mu 3.395
_exptl_absorpt_correction_T_max 0.7456
_exptl_absorpt_correction_T_min 0.5341
_exptl_absorpt_correction_type multi-scan
_exptl_absorpt_process_details
;
SADABS-2016/2 (Bruker,2016/2) was used for absorption correction.
wR2(int) was 0.1058 before and 0.0715 after correction.
The Ratio of minimum to maximum transmission is 0.7163.
The \l/2 correction factor is Not present.
;
_exptl_crystal_colour colourless
_exptl_crystal_colour_primary colourless
_exptl_crystal_density_diffrn 1.654
_exptl_crystal_description block
_exptl_crystal_F_000 3680
_exptl_crystal_size_max 0.12
_exptl_crystal_size_mid 0.08
_exptl_crystal_size_min 0.06
_refine_diff_density_max 1.833
_refine_diff_density_min -1.949
_refine_diff_density_rms 0.136
_refine_ls_extinction_method none
_refine_ls_goodness_of_fit_ref 1.074
_refine_ls_hydrogen_treatment mixed
_refine_ls_matrix_type full
_refine_ls_number_parameters 426
_refine_ls_number_reflns 6556
_refine_ls_number_restraints 13
_refine_ls_restrained_S_all 1.081
_refine_ls_R_factor_all 0.0425
_refine_ls_R_factor_gt 0.0309
_refine_ls_shift/su_max 0.002
_refine_ls_shift/su_mean 0.000
_refine_ls_structure_factor_coef Fsqd
_refine_ls_weighting_details 'w=1/[\s^2^(Fo^2^)+(0.0236P)^2^+57.5345P] where P=(Fo^2^+2Fc^2^)/3'
_refine_ls_weighting_scheme calc
_refine_ls_wR_factor_gt 0.0679
_refine_ls_wR_factor_ref 0.0747
_reflns_Friedel_coverage 0.000
_reflns_number_gt 5525
_reflns_number_total 6556
_reflns_threshold_expression 'I > 2\s(I)'
_cod_data_source_file d4dt02976c2.cif
_cod_data_source_block Compound_2
_cod_database_code 7719560
_shelx_shelxl_version_number 2016/4
_shelx_space_group_comment
;
The symmetry employed for this shelxl refinement is uniquely defined
by the following loop, which should always be used as a source of
symmetry information in preference to the above space-group names.
They are only intended as comments.
;
_shelx_estimated_absorpt_t_max 0.822
_shelx_estimated_absorpt_t_min 0.686
_olex2_refinement_description
;
1. Fixed Uiso
 At 1.2 times of:
  All C(H) groups
 At 1.5 times of:
  All C(H,H,H) groups, All O(H) groups
2. Restrained distances
 O3-H3
 0.87 with sigma of 0.002
3. Uiso/Uaniso restraints and constraints
Uanis(C15) \\sim Ueq, Uanis(C14) \\sim Ueq: with sigma of 0.004 and sigma for
terminal atoms of 0.002
Uanis(C13) = Uanis(C14)
4.a Aromatic/amide H refined with riding coordinates:
 C3(H3a), C11(H11), C4(H4), C1(H1), C10(H10), C2(H2a), C8(H8), C9(H9)
4.b Idealised Me refined as rotating group:
 C20(H20a,H20b,H20c), C21(H21a,H21b,H21c), C16(H16a,H16b,H16c), C29(H29a,H29b,
 H29c), C19(H19a,H19b,H19c), C31(H31a,H31b,H31c), C30(H30a,H30b,H30c), C26(H26a,
 H26b,H26c), C15(H15a,H15b,H15c), C24(H24a,H24b,H24c), C25(H25a,H25b,H25c),
 C14(H14a,H14b,H14c)
4.c Idealised tetrahedral OH refined as rotating group:
 O2(H2)
;
_olex2_submission_special_instructions 'No special instructions were received'

loop_
_space_group_symop_operation_xyz
'x, y, z'
'-x, y, -z+1/2'
'x+1/2, y+1/2, z'
'-x+1/2, y+1/2, -z+1/2'
'-x, -y, -z'
'x, -y, z-1/2'
'-x+1/2, -y+1/2, -z'
'x+1/2, -y+1/2, z-1/2'

loop_
_atom_site_label
_atom_site_type_symbol
_atom_site_fract_x
_atom_site_fract_y
_atom_site_fract_z
_atom_site_U_iso_or_equiv
_atom_site_adp_type
_atom_site_occupancy
_atom_site_site_symmetry_order
_atom_site_calc_flag
_atom_site_refinement_flags_posn
_atom_site_refinement_flags_adp
_atom_site_refinement_flags_occupancy
_atom_site_disorder_assembly
_atom_site_disorder_group
Eu1 Eu 0.46492(2) 0.37060(2) 0.46010(2) 0.01208(8) Uani 1 1 d . . . . .
Eu2 Eu 0.38326(2) 0.57405(2) 0.46124(2) 0.01311(8) Uani 1 1 d . . . . .
O2 O 0.29240(13) 0.4693(3) 0.26993(18) 0.0182(8) Uani 1 1 d . . . . .
H2 H 0.282987 0.484705 0.296510 0.027 Uiso 1 1 calc R U . . .
O7 O 0.64649(13) 0.3100(3) 0.64070(19) 0.0203(8) Uani 1 1 d . . . . .
O5 O 0.38456(14) 0.4405(3) 0.5276(2) 0.0209(8) Uani 1 1 d . . . . .
O4 O 0.43104(13) 0.3172(3) 0.52485(19) 0.0186(8) Uani 1 1 d . . . . .
O8 O 0.28328(13) 0.5329(3) 0.37700(19) 0.0205(8) Uani 1 1 d . . . . .
O9 O 0.31408(14) 0.6299(3) 0.4730(2) 0.0248(9) Uani 1 1 d . . . . .
O11 O 0.50179(14) 0.7740(3) 0.5577(2) 0.0258(9) Uani 1 1 d . . . . .
O1 O 0.38060(13) 0.4553(2) 0.38630(17) 0.0135(7) Uani 1 1 d . . . . .
O6 O 0.55825(13) 0.3513(2) 0.57364(18) 0.0168(8) Uani 1 1 d . . . . .
O3 O 0.52350(13) 0.4896(2) 0.46463(18) 0.0137(7) Uani 1 1 d D . . . .
O10 O 0.43224(15) 0.7021(3) 0.5466(2) 0.0237(8) Uani 1 1 d . . . . .
N2 N 0.37968(16) 0.2596(3) 0.3707(2) 0.0142(9) Uani 1 1 d . . . . .
N1 N 0.42303(16) 0.3970(3) 0.3192(2) 0.0155(9) Uani 1 1 d . . . . .
C5 C 0.36845(19) 0.4201(3) 0.2741(3) 0.0149(11) Uani 1 1 d . . . . .
C3 C 0.3653(2) 0.4271(4) 0.1660(3) 0.0234(12) Uani 1 1 d . . . . .
H3A H 0.345517 0.437686 0.113512 0.028 Uiso 1 1 calc R U . . .
C11 C 0.3761(2) 0.1637(4) 0.3764(3) 0.0210(12) Uani 1 1 d . . . . .
H11 H 0.409403 0.127934 0.411219 0.025 Uiso 1 1 calc R U . . .
C4 C 0.3385(2) 0.4358(4) 0.1976(3) 0.0180(11) Uani 1 1 d . . . . .
H4 H 0.300005 0.452330 0.167051 0.022 Uiso 1 1 calc R U . . .
C1 C 0.4484(2) 0.3886(4) 0.2882(3) 0.0219(12) Uani 1 1 d . . . . .
H1 H 0.486936 0.372280 0.319877 0.026 Uiso 1 1 calc R U . . .
C10 C 0.3260(2) 0.1143(4) 0.3339(3) 0.0226(12) Uani 1 1 d . . . . .
H10 H 0.324778 0.046164 0.340102 0.027 Uiso 1 1 calc R U . . .
C2 C 0.4212(2) 0.4027(4) 0.2121(3) 0.0263(13) Uani 1 1 d . . . . .
H2A H 0.440489 0.395688 0.192008 0.032 Uiso 1 1 calc R U . . .
C8 C 0.2809(2) 0.2654(4) 0.2733(3) 0.0183(11) Uani 1 1 d . . . . .
H8 H 0.248505 0.302114 0.236743 0.022 Uiso 1 1 calc R U . . .
C7 C 0.33292(19) 0.3097(4) 0.3194(3) 0.0139(10) Uani 1 1 d . . . . .
C20 C 0.6544(2) 0.2404(5) 0.7612(3) 0.0347(15) Uani 1 1 d . . . . .
H20A H 0.674120 0.302525 0.782359 0.052 Uiso 1 1 calc R U . . .
H20B H 0.675728 0.197779 0.752648 0.052 Uiso 1 1 calc R U . . .
H20C H 0.650573 0.208966 0.796615 0.052 Uiso 1 1 calc R U . . .
C21 C 0.5626(2) 0.3216(4) 0.7002(3) 0.0274(13) Uani 1 1 d . . . . .
H21A H 0.561359 0.290301 0.738061 0.041 Uiso 1 1 calc R U . . .
H21B H 0.524544 0.328664 0.652864 0.041 Uiso 1 1 calc R U . . .
H21C H 0.579883 0.386021 0.718328 0.041 Uiso 1 1 calc R U . . .
C18 C 0.5968(2) 0.2587(4) 0.6866(3) 0.0211(12) Uani 1 1 d . . . . .
C9 C 0.2773(2) 0.1661(4) 0.2817(3) 0.0207(12) Uani 1 1 d . . . . .
H9 H 0.242150 0.134152 0.252305 0.025 Uiso 1 1 calc R U . . .
C22 C 0.2750(2) 0.5823(4) 0.4165(3) 0.0169(11) Uani 1 1 d . . . . .
C12 C 0.3963(2) 0.3506(4) 0.5325(3) 0.0179(11) Uani 1 1 d . . . . .
C17 C 0.6014(2) 0.3092(4) 0.6311(3) 0.0174(11) Uani 1 1 d . . . . .
C16 C 0.3403(3) 0.3301(5) 0.5787(4) 0.0335(14) Uani 1 1 d . . . . .
H16A H 0.370172 0.359572 0.627340 0.050 Uiso 1 1 calc R U . . .
H16B H 0.320089 0.282435 0.585830 0.050 Uiso 1 1 calc R U . . .
H16C H 0.314451 0.380945 0.543696 0.050 Uiso 1 1 calc R U . . .
C29 C 0.3759(3) 0.8852(5) 0.4861(4) 0.0428(17) Uani 1 1 d . . . . .
H29A H 0.372853 0.877636 0.440570 0.064 Uiso 1 1 calc R U . . .
H29B H 0.361683 0.949462 0.485607 0.064 Uiso 1 1 calc R U . . .
H29C H 0.353985 0.834369 0.487234 0.064 Uiso 1 1 calc R U . . .
C13 C 0.3653(3) 0.2794(5) 0.5464(4) 0.0472(13) Uani 1 1 d . . . . .
C23 C 0.2169(2) 0.5848(4) 0.3961(3) 0.0226(12) Uani 1 1 d . . . . .
C28 C 0.4372(2) 0.8763(4) 0.5561(4) 0.0308(14) Uani 1 1 d . . . . .
C6 C 0.34310(19) 0.4178(3) 0.3143(3) 0.0129(10) Uani 1 1 d . . . . .
C19 C 0.5663(3) 0.1623(4) 0.6506(4) 0.0389(16) Uani 1 1 d . . . . .
H19A H 0.587952 0.121907 0.641344 0.058 Uiso 1 1 calc R U . . .
H19B H 0.529422 0.175280 0.602628 0.058 Uiso 1 1 calc R U . . .
H19C H 0.562098 0.127828 0.684671 0.058 Uiso 1 1 calc R U . . .
C27 C 0.4590(2) 0.7777(4) 0.5532(3) 0.0221(12) Uani 1 1 d . . . . .
C31 C 0.4415(3) 0.8771(5) 0.6266(4) 0.050(2) Uani 1 1 d . . . . .
H31A H 0.428055 0.939771 0.630409 0.075 Uiso 1 1 calc R U . . .
H31B H 0.480532 0.867877 0.671094 0.075 Uiso 1 1 calc R U . . .
H31C H 0.418759 0.824279 0.623802 0.075 Uiso 1 1 calc R U . . .
C30 C 0.4706(3) 0.9587(5) 0.5564(6) 0.070(3) Uani 1 1 d . . . . .
H30A H 0.470890 0.950865 0.513545 0.105 Uiso 1 1 calc R U . . .
H30B H 0.509011 0.956973 0.603563 0.105 Uiso 1 1 calc R U . . .
H30C H 0.453518 1.021380 0.552154 0.105 Uiso 1 1 calc R U . . .
C26 C 0.2227(3) 0.5656(6) 0.4663(4) 0.056(2) Uani 1 1 d . . . . .
H26A H 0.238726 0.500686 0.485909 0.085 Uiso 1 1 calc R U . . .
H26B H 0.185870 0.568878 0.453985 0.085 Uiso 1 1 calc R U . . .
H26C H 0.247233 0.614829 0.504514 0.085 Uiso 1 1 calc R U . . .
C15 C 0.4040(4) 0.1996(6) 0.5991(5) 0.067(2) Uani 1 1 d . U . . .
H15A H 0.417408 0.163085 0.575899 0.101 Uiso 1 1 calc R U . . .
H15B H 0.384064 0.155395 0.608910 0.101 Uiso 1 1 calc R U . . .
H15C H 0.435897 0.228299 0.646717 0.101 Uiso 1 1 calc R U . . .
C24 C 0.1793(3) 0.5094(6) 0.3364(5) 0.063(2) Uani 1 1 d . . . . .
H24A H 0.175574 0.523101 0.290934 0.094 Uiso 1 1 calc R U . . .
H24B H 0.142461 0.511834 0.324076 0.094 Uiso 1 1 calc R U . . .
H24C H 0.195500 0.444438 0.355459 0.094 Uiso 1 1 calc R U . . .
C25 C 0.1943(3) 0.6874(5) 0.3677(5) 0.056(2) Uani 1 1 d . . . . .
H25A H 0.220800 0.734938 0.406133 0.083 Uiso 1 1 calc R U . . .
H25B H 0.158384 0.694045 0.357673 0.083 Uiso 1 1 calc R U . . .
H25C H 0.189316 0.699346 0.321133 0.083 Uiso 1 1 calc R U . . .
C14 C 0.3162(3) 0.2429(5) 0.4684(4) 0.0472(13) Uani 1 1 d . U . . .
H14A H 0.294976 0.298634 0.435443 0.071 Uiso 1 1 calc R U . . .
H14B H 0.291855 0.202452 0.472680 0.071 Uiso 1 1 calc R U . . .
H14C H 0.330082 0.204011 0.446895 0.071 Uiso 1 1 calc R U . . .
H3 H 0.512(2) 0.516(3) 0.4222(14) 0.025(16) Uiso 1 1 d D . . . .

loop_
_atom_site_aniso_label
_atom_site_aniso_U_11
_atom_site_aniso_U_22
_atom_site_aniso_U_33
_atom_site_aniso_U_23
_atom_site_aniso_U_13
_atom_site_aniso_U_12
Eu1 0.00552(12) 0.01072(13) 0.01330(13) -0.00032(10) 0.00256(10) -0.00061(9)
Eu2 0.00704(12) 0.01197(14) 0.01505(13) -0.00129(10) 0.00428(10) -0.00087(9)
O2 0.0068(16) 0.022(2) 0.0136(17) 0.0005(15) 0.0001(14) 0.0051(15)
O7 0.0096(17) 0.023(2) 0.0210(19) 0.0039(16) 0.0061(15) 0.0019(15)
O5 0.0157(18) 0.020(2) 0.026(2) 0.0020(16) 0.0122(16) 0.0006(15)
O4 0.0118(17) 0.0194(19) 0.0176(18) 0.0021(15) 0.0057(15) -0.0013(15)
O8 0.0114(17) 0.024(2) 0.0217(19) -0.0040(16) 0.0080(16) 0.0002(15)
O9 0.0129(18) 0.024(2) 0.032(2) -0.0125(17) 0.0111(17) -0.0049(16)
O11 0.0102(17) 0.021(2) 0.035(2) -0.0128(17) 0.0086(17) -0.0017(15)
O1 0.0102(16) 0.0125(18) 0.0127(16) -0.0022(14) 0.0046(14) -0.0016(13)
O6 0.0065(16) 0.0152(19) 0.0158(18) 0.0028(14) 0.0006(15) 0.0020(14)
O3 0.0095(16) 0.0138(18) 0.0122(17) 0.0020(14) 0.0040(14) -0.0012(14)
O10 0.0229(19) 0.0143(19) 0.023(2) -0.0031(16) 0.0092(17) -0.0043(16)
N2 0.010(2) 0.011(2) 0.016(2) -0.0004(17) 0.0060(18) 0.0004(16)
N1 0.010(2) 0.013(2) 0.016(2) -0.0021(17) 0.0045(18) -0.0031(17)
C5 0.013(2) 0.007(2) 0.018(3) -0.002(2) 0.006(2) -0.004(2)
C3 0.024(3) 0.023(3) 0.017(3) 0.001(2) 0.009(2) -0.002(2)
C11 0.016(3) 0.013(3) 0.024(3) 0.003(2) 0.008(2) 0.004(2)
C4 0.015(3) 0.015(3) 0.014(2) 0.000(2) 0.004(2) 0.000(2)
C1 0.012(2) 0.024(3) 0.026(3) -0.001(2) 0.010(2) -0.002(2)
C10 0.021(3) 0.014(3) 0.026(3) 0.001(2) 0.011(2) -0.003(2)
C2 0.023(3) 0.035(3) 0.024(3) 0.001(3) 0.016(3) 0.000(3)
C8 0.014(2) 0.018(3) 0.016(3) -0.003(2) 0.006(2) -0.003(2)
C7 0.009(2) 0.016(3) 0.015(2) -0.002(2) 0.006(2) 0.000(2)
C20 0.024(3) 0.049(4) 0.026(3) 0.017(3) 0.014(3) 0.013(3)
C21 0.019(3) 0.037(4) 0.023(3) 0.002(3) 0.011(2) 0.002(3)
C18 0.014(3) 0.023(3) 0.018(3) 0.004(2) 0.006(2) 0.001(2)
C9 0.014(3) 0.021(3) 0.019(3) -0.006(2) 0.006(2) -0.010(2)
C22 0.015(3) 0.017(3) 0.019(3) 0.003(2) 0.012(2) 0.002(2)
C12 0.010(2) 0.024(3) 0.010(2) -0.003(2) 0.001(2) -0.003(2)
C17 0.014(3) 0.014(3) 0.016(3) -0.002(2) 0.005(2) -0.003(2)
C16 0.034(3) 0.033(4) 0.047(4) 0.010(3) 0.032(3) 0.002(3)
C29 0.046(4) 0.037(4) 0.048(4) 0.013(3) 0.031(4) 0.023(3)
C13 0.0488(19) 0.052(2) 0.0476(19) -0.0048(15) 0.0336(15) -0.0140(15)
C23 0.012(2) 0.023(3) 0.029(3) -0.006(2) 0.012(2) -0.003(2)
C28 0.028(3) 0.017(3) 0.055(4) -0.008(3) 0.030(3) 0.000(2)
C6 0.007(2) 0.012(3) 0.011(2) -0.0002(19) 0.002(2) 0.0018(19)
C19 0.051(4) 0.026(3) 0.040(4) 0.003(3) 0.029(3) -0.010(3)
C27 0.016(3) 0.019(3) 0.021(3) -0.004(2) 0.006(2) -0.002(2)
C31 0.039(4) 0.054(5) 0.045(4) -0.017(4) 0.020(4) 0.008(3)
C30 0.069(5) 0.020(4) 0.156(9) -0.016(5) 0.087(6) -0.009(4)
C26 0.032(4) 0.085(6) 0.059(5) 0.026(4) 0.031(4) 0.016(4)
C15 0.068(3) 0.066(3) 0.074(3) 0.0065(18) 0.048(2) 0.0021(18)
C24 0.027(4) 0.081(6) 0.081(6) -0.044(5) 0.033(4) -0.025(4)
C25 0.031(4) 0.047(5) 0.090(6) 0.023(4) 0.038(4) 0.019(3)
C14 0.0488(19) 0.052(2) 0.0476(19) -0.0048(15) 0.0336(15) -0.0140(15)

loop_
_atom_type_symbol
_atom_type_description
_atom_type_scat_dispersion_real
_atom_type_scat_dispersion_imag
_atom_type_scat_source
C C 0.0033 0.0016 'International Tables Vol C Tables 4.2.6.8 and 6.1.1.4'
H H 0.0000 0.0000 'International Tables Vol C Tables 4.2.6.8 and 6.1.1.4'
Eu Eu -0.1578 3.6682 'International Tables Vol C Tables 4.2.6.8 and 6.1.1.4'
N N 0.0061 0.0033 'International Tables Vol C Tables 4.2.6.8 and 6.1.1.4'
O O 0.0106 0.0060 'International Tables Vol C Tables 4.2.6.8 and 6.1.1.4'

loop_
_geom_angle_atom_site_label_1
_geom_angle_atom_site_label_2
_geom_angle_atom_site_label_3
_geom_angle
_geom_angle_site_symmetry_1
_geom_angle_site_symmetry_3
_geom_angle_publ_flag
Eu2 Eu1 Eu2 117.624(7) . 5_666 ?
O4 Eu1 Eu2 129.43(8) . 5_666 ?
O4 Eu1 Eu2 71.18(8) . . ?
O4 Eu1 O6 89.50(11) . . ?
O4 Eu1 O3 142.29(11) . . ?
O4 Eu1 O3 75.02(11) . 5_666 ?
O4 Eu1 N2 71.65(12) . . ?
O4 Eu1 N1 136.25(12) . . ?
O4 Eu1 C6 91.30(12) . . ?
O4 Eu1 C27 118.52(13) . 5_666 ?
O11 Eu1 Eu2 73.95(8) 5_666 5_666 ?
O11 Eu1 Eu2 168.10(8) 5_666 . ?
O11 Eu1 O4 104.16(13) 5_666 . ?
O11 Eu1 O6 74.81(12) 5_666 . ?
O11 Eu1 O3 152.02(11) 5_666 5_666 ?
O11 Eu1 O3 100.89(12) 5_666 . ?
O11 Eu1 N2 72.85(12) 5_666 . ?
O11 Eu1 N1 81.12(13) 5_666 . ?
O11 Eu1 C6 110.33(12) 5_666 . ?
O11 Eu1 C27 18.65(13) 5_666 5_666 ?
O1 Eu1 Eu2 135.01(8) . 5_666 ?
O1 Eu1 Eu2 35.91(8) . . ?
O1 Eu1 O4 83.23(11) . . ?
O1 Eu1 O11 134.03(11) . 5_666 ?
O1 Eu1 O6 151.17(11) . . ?
O1 Eu1 O3 99.06(11) . . ?
O1 Eu1 O3 73.95(11) . 5_666 ?
O1 Eu1 N2 66.66(12) . . ?
O1 Eu1 N1 64.77(12) . . ?
O1 Eu1 C6 23.79(12) . . ?
O1 Eu1 C27 141.70(12) . 5_666 ?
O6 Eu1 Eu2 115.50(8) . . ?
O6 Eu1 Eu2 40.37(8) . 5_666 ?
O6 Eu1 O3 77.22(11) . 5_666 ?
O6 Eu1 N2 136.73(12) . . ?
O6 Eu1 N1 132.65(12) . . ?
O6 Eu1 C6 174.40(12) . . ?
O6 Eu1 C27 65.35(12) . 5_666 ?
O3 Eu1 Eu2 38.71(7) 5_666 . ?
O3 Eu1 Eu2 88.67(8) . . ?
O3 Eu1 Eu2 85.05(7) 5_666 5_666 ?
O3 Eu1 Eu2 35.95(8) . 5_666 ?
O3 Eu1 O6 70.40(11) . . ?
O3 Eu1 O3 69.67(13) . 5_666 ?
O3 Eu1 N2 143.72(12) . . ?
O3 Eu1 N2 130.42(12) 5_666 . ?
O3 Eu1 N1 75.08(12) . . ?
O3 Eu1 N1 119.35(12) 5_666 . ?
O3 Eu1 C6 105.89(12) . . ?
O3 Eu1 C6 97.64(11) 5_666 . ?
O3 Eu1 C27 139.18(12) 5_666 5_666 ?
O3 Eu1 C27 82.48(13) . 5_666 ?
N2 Eu1 Eu2 144.48(9) . 5_666 ?
N2 Eu1 Eu2 95.24(9) . . ?
N2 Eu1 N1 68.66(12) . . ?
N2 Eu1 C6 48.57(12) . . ?
N2 Eu1 C27 89.49(13) . 5_666 ?
N1 Eu1 Eu2 94.70(9) . . ?
N1 Eu1 Eu2 94.06(9) . 5_666 ?
N1 Eu1 C6 48.06(12) . . ?
N1 Eu1 C27 79.03(13) . 5_666 ?
C6 Eu1 Eu2 137.80(9) . 5_666 ?
C6 Eu1 Eu2 59.66(9) . . ?
C6 Eu1 C27 118.86(13) . 5_666 ?
C27 Eu1 Eu2 170.21(10) 5_666 . ?
C27 Eu1 Eu2 56.02(9) 5_666 5_666 ?
Eu1 Eu2 Eu1 62.377(7) . 5_666 ?
O7 Eu2 Eu1 86.71(8) 5_666 5_666 ?
O7 Eu2 Eu1 109.45(8) 5_666 . ?
O7 Eu2 O6 51.60(10) 5_666 5_666 ?
O7 Eu2 C22 88.33(13) 5_666 . ?
O7 Eu2 C17 25.54(12) 5_666 5_666 ?
O5 Eu2 Eu1 71.28(9) . . ?
O5 Eu2 Eu1 108.65(8) . 5_666 ?
O5 Eu2 O7 161.79(12) . 5_666 ?
O5 Eu2 O8 80.50(12) . . ?
O5 Eu2 O9 81.07(13) . . ?
O5 Eu2 O6 139.98(11) . 5_666 ?
O5 Eu2 O3 74.35(11) . 5_666 ?
O5 Eu2 C22 78.94(13) . . ?
O5 Eu2 C17 161.04(13) . 5_666 ?
O8 Eu2 Eu1 109.66(8) . . ?
O8 Eu2 Eu1 163.24(8) . 5_666 ?
O8 Eu2 O7 82.28(11) . 5_666 ?
O8 Eu2 O6 128.32(11) . 5_666 ?
O8 Eu2 C22 26.87(13) . . ?
O8 Eu2 C17 104.46(13) . 5_666 ?
O9 Eu2 Eu1 140.27(8) . 5_666 ?
O9 Eu2 Eu1 150.26(9) . . ?
O9 Eu2 O7 93.41(12) . 5_666 ?
O9 Eu2 O8 53.52(12) . . ?
O9 Eu2 O6 137.00(12) . 5_666 ?
O9 Eu2 C22 26.66(13) . . ?
O9 Eu2 C17 116.79(14) . 5_666 ?
O1 Eu2 Eu1 87.70(8) . 5_666 ?
O1 Eu2 Eu1 36.20(8) . . ?
O1 Eu2 O7 86.80(12) . 5_666 ?
O1 Eu2 O5 84.19(12) . . ?
O1 Eu2 O8 79.14(11) . . ?
O1 Eu2 O9 132.02(11) . . ?
O1 Eu2 O6 76.66(11) . 5_666 ?
O1 Eu2 O3 74.97(11) . 5_666 ?
O1 Eu2 O10 147.80(12) . . ?
O1 Eu2 C22 105.62(13) . . ?
O1 Eu2 C17 78.92(13) . 5_666 ?
O6 Eu2 Eu1 36.88(7) 5_666 5_666 ?
O6 Eu2 Eu1 72.58(7) 5_666 . ?
O6 Eu2 C22 139.91(12) 5_666 . ?
O6 Eu2 C17 26.20(12) 5_666 5_666 ?
O3 Eu2 Eu1 39.46(8) 5_666 . ?
O3 Eu2 Eu1 35.59(8) 5_666 5_666 ?
O3 Eu2 O7 118.38(11) 5_666 5_666 ?
O3 Eu2 O8 145.32(12) 5_666 . ?
O3 Eu2 O9 141.31(12) 5_666 . ?
O3 Eu2 O6 66.92(11) 5_666 5_666 ?
O3 Eu2 C22 153.10(13) 5_666 . ?
O3 Eu2 C17 92.84(12) 5_666 5_666 ?
O10 Eu2 Eu1 60.30(9) . 5_666 ?
O10 Eu2 Eu1 118.47(9) . . ?
O10 Eu2 O7 87.82(12) . 5_666 ?
O10 Eu2 O5 108.07(12) . . ?
O10 Eu2 O8 131.40(12) . . ?
O10 Eu2 O9 79.99(12) . . ?
O10 Eu2 O6 75.18(12) . 5_666 ?
O10 Eu2 O3 79.85(12) . 5_666 ?
O10 Eu2 C22 105.93(14) . . ?
O10 Eu2 C17 82.66(13) . 5_666 ?
C22 Eu2 Eu1 132.07(11) . . ?
C22 Eu2 Eu1 165.51(11) . 5_666 ?
C22 Eu2 C17 113.83(14) . 5_666 ?
C17 Eu2 Eu1 62.40(9) 5_666 5_666 ?
C17 Eu2 Eu1 89.92(10) 5_666 . ?
C6 O2 H2 109.5 . . ?
C17 O7 Eu2 96.7(3) . 5_666 ?
C12 O5 Eu2 134.7(3) . . ?
C12 O4 Eu1 134.3(3) . . ?
C22 O8 Eu2 91.7(3) . . ?
C22 O9 Eu2 94.0(3) . . ?
C27 O11 Eu1 123.9(3) . 5_666 ?
Eu2 O1 Eu1 107.89(12) . . ?
C6 O1 Eu1 113.3(3) . . ?
C6 O1 Eu2 138.6(3) . . ?
Eu1 O6 Eu2 102.75(12) . 5_666 ?
C17 O6 Eu1 158.9(3) . . ?
C17 O6 Eu2 90.9(3) . 5_666 ?
Eu1 O3 Eu1 110.32(13) . 5_666 ?
Eu1 O3 Eu2 108.46(13) . 5_666 ?
Eu1 O3 H3 117(3) . . ?
Eu1 O3 H3 103(4) 5_666 . ?
Eu2 O3 Eu1 101.83(11) 5_666 5_666 ?
Eu2 O3 H3 115(4) 5_666 . ?
C27 O10 Eu2 138.1(4) . . ?
C11 N2 Eu1 127.6(3) . . ?
C11 N2 C7 118.8(4) . . ?
C7 N2 Eu1 112.9(3) . . ?
C5 N1 Eu1 113.2(3) . . ?
C1 N1 Eu1 128.5(3) . . ?
C1 N1 C5 118.3(4) . . ?
N1 C5 C4 122.1(5) . . ?
N1 C5 C6 113.3(4) . . ?
C4 C5 C6 124.4(4) . . ?
C4 C3 H3A 120.6 . . ?
C2 C3 H3A 120.6 . . ?
C2 C3 C4 118.8(5) . . ?
N2 C11 H11 118.6 . . ?
N2 C11 C10 122.7(5) . . ?
C10 C11 H11 118.6 . . ?
C5 C4 C3 119.1(5) . . ?
C5 C4 H4 120.4 . . ?
C3 C4 H4 120.4 . . ?
N1 C1 H1 118.5 . . ?
N1 C1 C2 123.0(5) . . ?
C2 C1 H1 118.5 . . ?
C11 C10 H10 120.6 . . ?
C11 C10 C9 118.8(5) . . ?
C9 C10 H10 120.6 . . ?
C3 C2 C1 118.7(5) . . ?
C3 C2 H2A 120.6 . . ?
C1 C2 H2A 120.6 . . ?
C7 C8 H8 120.7 . . ?
C7 C8 C9 118.6(5) . . ?
C9 C8 H8 120.7 . . ?
N2 C7 C8 122.2(5) . . ?
N2 C7 C6 113.8(4) . . ?
C8 C7 C6 124.0(4) . . ?
H20A C20 H20B 109.5 . . ?
H20A C20 H20C 109.5 . . ?
H20B C20 H20C 109.5 . . ?
C18 C20 H20A 109.5 . . ?
C18 C20 H20B 109.5 . . ?
C18 C20 H20C 109.5 . . ?
H21A C21 H21B 109.5 . . ?
H21A C21 H21C 109.5 . . ?
H21B C21 H21C 109.5 . . ?
C18 C21 H21A 109.5 . . ?
C18 C21 H21B 109.5 . . ?
C18 C21 H21C 109.5 . . ?
C20 C18 C21 109.7(5) . . ?
C20 C18 C19 110.4(5) . . ?
C21 C18 C19 109.1(5) . . ?
C17 C18 C20 110.7(4) . . ?
C17 C18 C21 109.8(4) . . ?
C17 C18 C19 107.1(4) . . ?
C10 C9 C8 118.9(5) . . ?
C10 C9 H9 120.6 . . ?
C8 C9 H9 120.6 . . ?
O8 C22 Eu2 61.4(2) . . ?
O8 C22 C23 120.2(4) . . ?
O9 C22 Eu2 59.4(3) . . ?
O9 C22 O8 120.7(4) . . ?
O9 C22 C23 119.1(4) . . ?
C23 C22 Eu2 177.1(4) . . ?
O5 C12 C13 117.5(5) . . ?
O4 C12 O5 123.8(5) . . ?
O4 C12 C13 118.7(5) . . ?
O7 C17 Eu2 57.8(3) . 5_666 ?
O7 C17 O6 120.2(5) . . ?
O7 C17 C18 121.2(4) . . ?
O6 C17 Eu2 62.9(3) . 5_666 ?
O6 C17 C18 118.6(4) . . ?
C18 C17 Eu2 172.7(4) . 5_666 ?
H16A C16 H16B 109.5 . . ?
H16A C16 H16C 109.5 . . ?
H16B C16 H16C 109.5 . . ?
C13 C16 H16A 109.5 . . ?
C13 C16 H16B 109.5 . . ?
C13 C16 H16C 109.5 . . ?
H29A C29 H29B 109.5 . . ?
H29A C29 H29C 109.5 . . ?
H29B C29 H29C 109.5 . . ?
C28 C29 H29A 109.5 . . ?
C28 C29 H29B 109.5 . . ?
C28 C29 H29C 109.5 . . ?
C16 C13 C12 111.8(6) . . ?
C16 C13 C14 106.2(6) . . ?
C15 C13 C12 110.1(6) . . ?
C15 C13 C16 109.7(6) . . ?
C15 C13 C14 113.7(7) . . ?
C14 C13 C12 105.3(5) . . ?
C26 C23 C22 108.9(5) . . ?
C26 C23 C24 110.3(6) . . ?
C26 C23 C25 109.2(6) . . ?
C24 C23 C22 110.5(5) . . ?
C24 C23 C25 111.2(6) . . ?
C25 C23 C22 106.6(5) . . ?
C27 C28 C29 108.3(5) . . ?
C31 C28 C29 109.7(5) . . ?
C31 C28 C27 107.3(5) . . ?
C31 C28 C30 111.8(6) . . ?
C30 C28 C29 109.4(6) . . ?
C30 C28 C27 110.3(5) . . ?
O2 C6 Eu1 156.0(3) . . ?
O2 C6 C5 108.0(4) . . ?
O2 C6 C7 110.7(4) . . ?
O1 C6 Eu1 42.90(19) . . ?
O1 C6 O2 113.1(4) . . ?
O1 C6 C5 109.8(4) . . ?
O1 C6 C7 109.3(4) . . ?
C5 C6 Eu1 85.3(3) . . ?
C5 C6 C7 105.6(4) . . ?
C7 C6 Eu1 83.4(2) . . ?
C18 C19 H19A 109.5 . . ?
C18 C19 H19B 109.5 . . ?
C18 C19 H19C 109.5 . . ?
H19A C19 H19B 109.5 . . ?
H19A C19 H19C 109.5 . . ?
H19B C19 H19C 109.5 . . ?
O11 C27 Eu1 37.5(2) . 5_666 ?
O11 C27 O10 122.9(5) . . ?
O11 C27 C28 119.7(5) . . ?
O10 C27 Eu1 85.8(3) . 5_666 ?
O10 C27 C28 117.3(5) . . ?
C28 C27 Eu1 156.6(4) . 5_666 ?
C28 C31 H31A 109.5 . . ?
C28 C31 H31B 109.5 . . ?
C28 C31 H31C 109.5 . . ?
H31A C31 H31B 109.5 . . ?
H31A C31 H31C 109.5 . . ?
H31B C31 H31C 109.5 . . ?
C28 C30 H30A 109.5 . . ?
C28 C30 H30B 109.5 . . ?
C28 C30 H30C 109.5 . . ?
H30A C30 H30B 109.5 . . ?
H30A C30 H30C 109.5 . . ?
H30B C30 H30C 109.5 . . ?
C23 C26 H26A 109.5 . . ?
C23 C26 H26B 109.5 . . ?
C23 C26 H26C 109.5 . . ?
H26A C26 H26B 109.5 . . ?
H26A C26 H26C 109.5 . . ?
H26B C26 H26C 109.5 . . ?
C13 C15 H15A 109.5 . . ?
C13 C15 H15B 109.5 . . ?
C13 C15 H15C 109.5 . . ?
H15A C15 H15B 109.5 . . ?
H15A C15 H15C 109.5 . . ?
H15B C15 H15C 109.5 . . ?
C23 C24 H24A 109.5 . . ?
C23 C24 H24B 109.5 . . ?
C23 C24 H24C 109.5 . . ?
H24A C24 H24B 109.5 . . ?
H24A C24 H24C 109.5 . . ?
H24B C24 H24C 109.5 . . ?
C23 C25 H25A 109.5 . . ?
C23 C25 H25B 109.5 . . ?
C23 C25 H25C 109.5 . . ?
H25A C25 H25B 109.5 . . ?
H25A C25 H25C 109.5 . . ?
H25B C25 H25C 109.5 . . ?
C13 C14 H14A 109.5 . . ?
C13 C14 H14B 109.5 . . ?
C13 C14 H14C 109.5 . . ?
H14A C14 H14B 109.5 . . ?
H14A C14 H14C 109.5 . . ?
H14B C14 H14C 109.5 . . ?

loop_
_geom_bond_atom_site_label_1
_geom_bond_atom_site_label_2
_geom_bond_distance
_geom_bond_site_symmetry_2
_geom_bond_publ_flag
Eu1 Eu2 3.8797(4) 5_666 ?
Eu1 Eu2 3.7581(3) . ?
Eu1 O4 2.378(3) . ?
Eu1 O11 2.377(3) 5_666 ?
Eu1 O1 2.332(3) . ?
Eu1 O6 2.387(3) . ?
Eu1 O3 2.380(3) . ?
Eu1 O3 2.440(3) 5_666 ?
Eu1 N2 2.580(4) . ?
Eu1 N1 2.618(4) . ?
Eu1 C6 3.147(4) . ?
Eu1 C27 3.244(5) 5_666 ?
Eu2 Eu1 3.8798(4) 5_666 ?
Eu2 O7 2.464(3) 5_666 ?
Eu2 O5 2.353(4) . ?
Eu2 O8 2.462(3) . ?
Eu2 O9 2.417(4) . ?
Eu2 O1 2.316(3) . ?
Eu2 O6 2.576(3) 5_666 ?
Eu2 O3 2.401(3) 5_666 ?
Eu2 O10 2.338(3) . ?
Eu2 C22 2.803(5) . ?
Eu2 C17 2.893(5) 5_666 ?
O2 H2 0.8400 . ?
O2 C6 1.406(5) . ?
O7 Eu2 2.464(3) 5_666 ?
O7 C17 1.256(6) . ?
O5 C12 1.270(6) . ?
O4 C12 1.265(6) . ?
O8 C22 1.268(6) . ?
O9 C22 1.261(6) . ?
O11 Eu1 2.377(3) 5_666 ?
O11 C27 1.249(6) . ?
O1 C6 1.382(5) . ?
O6 Eu2 2.576(3) 5_666 ?
O6 C17 1.278(6) . ?
O3 Eu1 2.440(3) 5_666 ?
O3 Eu2 2.401(3) 5_666 ?
O3 H3 0.870(2) . ?
O10 C27 1.272(6) . ?
N2 C11 1.333(6) . ?
N2 C7 1.342(6) . ?
N1 C5 1.346(6) . ?
N1 C1 1.338(7) . ?
C5 C4 1.380(7) . ?
C5 C6 1.521(7) . ?
C3 H3A 0.9500 . ?
C3 C4 1.391(8) . ?
C3 C2 1.380(7) . ?
C11 H11 0.9500 . ?
C11 C10 1.378(7) . ?
C4 H4 0.9500 . ?
C1 H1 0.9500 . ?
C1 C2 1.382(7) . ?
C10 H10 0.9500 . ?
C10 C9 1.389(7) . ?
C2 H2A 0.9500 . ?
C8 H8 0.9500 . ?
C8 C7 1.388(7) . ?
C8 C9 1.389(7) . ?
C7 C6 1.534(7) . ?
C20 H20A 0.9800 . ?
C20 H20B 0.9800 . ?
C20 H20C 0.9800 . ?
C20 C18 1.523(7) . ?
C21 H21A 0.9800 . ?
C21 H21B 0.9800 . ?
C21 H21C 0.9800 . ?
C21 C18 1.529(8) . ?
C18 C17 1.517(7) . ?
C18 C19 1.530(8) . ?
C9 H9 0.9500 . ?
C22 C23 1.533(7) . ?
C12 C13 1.527(8) . ?
C17 Eu2 2.893(5) 5_666 ?
C16 H16A 0.9800 . ?
C16 H16B 0.9800 . ?
C16 H16C 0.9800 . ?
C16 C13 1.516(9) . ?
C29 H29A 0.9800 . ?
C29 H29B 0.9800 . ?
C29 H29C 0.9800 . ?
C29 C28 1.531(9) . ?
C13 C15 1.506(11) . ?
C13 C14 1.525(9) . ?
C23 C26 1.509(9) . ?
C23 C24 1.511(8) . ?
C23 C25 1.524(9) . ?
C28 C27 1.529(7) . ?
C28 C31 1.517(9) . ?
C28 C30 1.524(9) . ?
C19 H19A 0.9800 . ?
C19 H19B 0.9800 . ?
C19 H19C 0.9800 . ?
C27 Eu1 3.244(5) 5_666 ?
C31 H31A 0.9800 . ?
C31 H31B 0.9800 . ?
C31 H31C 0.9800 . ?
C30 H30A 0.9800 . ?
C30 H30B 0.9800 . ?
C30 H30C 0.9800 . ?
C26 H26A 0.9800 . ?
C26 H26B 0.9800 . ?
C26 H26C 0.9800 . ?
C15 H15A 0.9800 . ?
C15 H15B 0.9800 . ?
C15 H15C 0.9800 . ?
C24 H24A 0.9800 . ?
C24 H24B 0.9800 . ?
C24 H24C 0.9800 . ?
C25 H25A 0.9800 . ?
C25 H25B 0.9800 . ?
C25 H25C 0.9800 . ?
C14 H14A 0.9800 . ?
C14 H14B 0.9800 . ?
C14 H14C 0.9800 . ?

loop_
_geom_torsion_atom_site_label_1
_geom_torsion_atom_site_label_2
_geom_torsion_atom_site_label_3
_geom_torsion_atom_site_label_4
_geom_torsion
_geom_torsion_site_symmetry_1
_geom_torsion_site_symmetry_2
_geom_torsion_site_symmetry_3
_geom_torsion_site_symmetry_4
_geom_torsion_publ_flag
Eu1 O4 C12 O5 -26.0(7) . . . . ?
Eu1 O4 C12 C13 152.3(4) . . . . ?
Eu1 O11 C27 O10 7.9(7) 5_666 . . . ?
Eu1 O11 C27 C28 -172.6(4) 5_666 . . . ?
Eu1 O1 C6 O2 -179.8(3) . . . . ?
Eu1 O1 C6 C5 -59.0(4) . . . . ?
Eu1 O1 C6 C7 56.4(4) . . . . ?
Eu1 O6 C17 Eu2 130.6(9) . . . 5_666 ?
Eu1 O6 C17 O7 122.4(8) . . . . ?
Eu1 O6 C17 C18 -57.5(11) . . . . ?
Eu1 N2 C11 C10 167.6(4) . . . . ?
Eu1 N2 C7 C8 -170.4(4) . . . . ?
Eu1 N2 C7 C6 12.7(5) . . . . ?
Eu1 N1 C5 C4 -179.2(4) . . . . ?
Eu1 N1 C5 C6 -4.5(5) . . . . ?
Eu1 N1 C1 C2 178.6(4) . . . . ?
Eu2 O7 C17 O6 8.6(5) 5_666 . . . ?
Eu2 O7 C17 C18 -171.5(4) 5_666 . . . ?
Eu2 O5 C12 O4 29.4(7) . . . . ?
Eu2 O5 C12 C13 -148.9(4) . . . . ?
Eu2 O8 C22 O9 2.9(5) . . . . ?
Eu2 O8 C22 C23 -177.2(4) . . . . ?
Eu2 O9 C22 O8 -2.9(5) . . . . ?
Eu2 O9 C22 C23 177.1(4) . . . . ?
Eu2 O1 C6 Eu1 -174.4(5) . . . . ?
Eu2 O1 C6 O2 5.9(7) . . . . ?
Eu2 O1 C6 C5 126.6(4) . . . . ?
Eu2 O1 C6 C7 -118.0(4) . . . . ?
Eu2 O6 C17 O7 -8.2(5) 5_666 . . . ?
Eu2 O6 C17 C18 171.9(4) 5_666 . . . ?
Eu2 O10 C27 Eu1 -56.8(4) . . . 5_666 ?
Eu2 O10 C27 O11 -61.6(7) . . . . ?
Eu2 O10 C27 C28 118.9(5) . . . . ?
O5 C12 C13 C16 -19.9(7) . . . . ?
O5 C12 C13 C15 -142.1(6) . . . . ?
O5 C12 C13 C14 95.0(6) . . . . ?
O4 C12 C13 C16 161.7(5) . . . . ?
O4 C12 C13 C15 39.5(8) . . . . ?
O4 C12 C13 C14 -83.4(7) . . . . ?
O8 C22 C23 C26 131.7(6) . . . . ?
O8 C22 C23 C24 10.4(8) . . . . ?
O8 C22 C23 C25 -110.6(6) . . . . ?
O9 C22 C23 C26 -48.3(7) . . . . ?
O9 C22 C23 C24 -169.6(6) . . . . ?
O9 C22 C23 C25 69.4(7) . . . . ?
N2 C11 C10 C9 1.4(8) . . . . ?
N2 C7 C6 Eu1 -9.6(4) . . . . ?
N2 C7 C6 O2 -169.6(4) . . . . ?
N2 C7 C6 O1 -44.4(5) . . . . ?
N2 C7 C6 C5 73.7(5) . . . . ?
N1 C5 C4 C3 0.2(7) . . . . ?
N1 C5 C6 Eu1 3.4(4) . . . . ?
N1 C5 C6 O2 163.1(4) . . . . ?
N1 C5 C6 O1 39.3(5) . . . . ?
N1 C5 C6 C7 -78.4(5) . . . . ?
N1 C1 C2 C3 0.4(9) . . . . ?
C5 N1 C1 C2 0.0(8) . . . . ?
C11 N2 C7 C8 1.2(7) . . . . ?
C11 N2 C7 C6 -175.7(4) . . . . ?
C11 C10 C9 C8 1.1(8) . . . . ?
C4 C5 C6 Eu1 178.0(5) . . . . ?
C4 C5 C6 O2 -22.4(6) . . . . ?
C4 C5 C6 O1 -146.1(5) . . . . ?
C4 C5 C6 C7 96.2(5) . . . . ?
C4 C3 C2 C1 -0.5(8) . . . . ?
C1 N1 C5 C4 -0.3(7) . . . . ?
C1 N1 C5 C6 174.4(4) . . . . ?
C2 C3 C4 C5 0.2(8) . . . . ?
C8 C7 C6 Eu1 173.6(5) . . . . ?
C8 C7 C6 O2 13.5(7) . . . . ?
C8 C7 C6 O1 138.8(5) . . . . ?
C8 C7 C6 C5 -103.2(5) . . . . ?
C7 N2 C11 C10 -2.5(8) . . . . ?
C7 C8 C9 C10 -2.4(8) . . . . ?
C20 C18 C17 O7 17.2(7) . . . . ?
C20 C18 C17 O6 -162.9(5) . . . . ?
C21 C18 C17 O7 138.4(5) . . . . ?
C21 C18 C17 O6 -41.7(6) . . . . ?
C9 C8 C7 N2 1.3(8) . . . . ?
C9 C8 C7 C6 177.9(5) . . . . ?
C29 C28 C27 Eu1 114.2(9) . . . 5_666 ?
C29 C28 C27 O11 125.5(6) . . . . ?
C29 C28 C27 O10 -55.0(7) . . . . ?
C6 C5 C4 C3 -173.9(5) . . . . ?
C19 C18 C17 O7 -103.2(6) . . . . ?
C19 C18 C17 O6 76.6(6) . . . . ?
C31 C28 C27 Eu1 -127.5(8) . . . 5_666 ?
C31 C28 C27 O11 -116.1(6) . . . . ?
C31 C28 C27 O10 63.4(7) . . . . ?
C30 C28 C27 Eu1 -5.5(13) . . . 5_666 ?
C30 C28 C27 O11 5.9(8) . . . . ?
C30 C28 C27 O10 -174.6(6) . . . . ?
